data_7033080
loop_
_publ_author_name
'Guo, Wenbin'
'He, Zhangzhen'
'Tang, Yingying'
'Zhang, Suyun'
'Yang, Ming'
'Cheng, Wendan'

_publ_section_title
;
 BaMn9(II)(VO4)6(OH)2: a homospin ferrimagnet with a broken spinel-lattice
 of B-sites.
;
_journal_issue 14
_journal_name_full 'Dalton transactions (Cambridge, England : 2003)'
_journal_page_first 6363
_journal_page_last 6367
_journal_paper_doi 10.1039/c4dt02930e
_journal_volume 44
_journal_year 2015
_chemical_formula_sum 'Ba Mn9 O26 V6'
_chemical_formula_weight 1353.43
_chemical_name_systematic
; 
 ? 
;
_space_group_IT_number 205
_symmetry_cell_setting cubic
_symmetry_space_group_name_Hall '-P 2ac 2ab 3'
_symmetry_space_group_name_H-M 'P a -3'
_atom_sites_solution_hydrogens none
_atom_sites_solution_primary direct
_atom_sites_solution_secondary difmap
_audit_creation_method SHELXL-97
_cell_angle_alpha 90.00
_cell_angle_beta 90.00
_cell_angle_gamma 90.00
_cell_formula_units_Z 4
_cell_length_a 12.8373(2)
_cell_length_b 12.8373(2)
_cell_length_c 12.8373(2)
_cell_measurement_reflns_used 5756
_cell_measurement_temperature 293.1500
_cell_measurement_theta_max 27.4333
_cell_measurement_theta_min 2.2435
_cell_volume 2115.54(6)
_computing_structure_refinement 'SHELXL-97 (Sheldrick, 1997)'
_computing_structure_solution 'SHELXS-97 (Sheldrick, 1990)'
_diffrn_ambient_temperature 293(2)
_diffrn_detector_area_resol_mean 13.6612
_diffrn_measured_fraction_theta_full 0.995
_diffrn_measured_fraction_theta_max 0.995
_diffrn_measurement_device
;
Mercury2 (1x1 bin mode)
;
_diffrn_measurement_method CCD_Profile_fitting
_diffrn_radiation_monochromator graphite
_diffrn_radiation_source 'fine-focus sealed tube'
_diffrn_radiation_type MoK\a
_diffrn_radiation_wavelength 0.71073
_diffrn_reflns_av_R_equivalents 0.0328
_diffrn_reflns_av_sigmaI/netI 0.0145
_diffrn_reflns_limit_h_max 16
_diffrn_reflns_limit_h_min -16
_diffrn_reflns_limit_k_max 16
_diffrn_reflns_limit_k_min -16
_diffrn_reflns_limit_l_max 16
_diffrn_reflns_limit_l_min -11
_diffrn_reflns_number 14142
_diffrn_reflns_theta_full 27.43
_diffrn_reflns_theta_max 27.43
_diffrn_reflns_theta_min 2.75
_exptl_absorpt_coefficient_mu 9.619
_exptl_absorpt_correction_T_max 1.0000
_exptl_absorpt_correction_T_min 0.7303
_exptl_absorpt_correction_type multi-scan
_exptl_crystal_colour black
_exptl_crystal_density_diffrn 4.249
_exptl_crystal_density_method 'not measured'
_exptl_crystal_description octahedral
_exptl_crystal_F_000 2508
_exptl_crystal_size_max 0.1500
_exptl_crystal_size_mid 0.1200
_exptl_crystal_size_min 0.1000
_refine_diff_density_max 0.675
_refine_diff_density_min -1.669
_refine_diff_density_rms 0.366
_refine_ls_extinction_method none
_refine_ls_goodness_of_fit_ref 1.326
_refine_ls_hydrogen_treatment none
_refine_ls_matrix_type full
_refine_ls_number_parameters 65
_refine_ls_number_reflns 810
_refine_ls_number_restraints 0
_refine_ls_restrained_S_all 1.326
_refine_ls_R_factor_all 0.0273
_refine_ls_R_factor_gt 0.0273
_refine_ls_shift/su_max 0.001
_refine_ls_shift/su_mean 0.000
_refine_ls_structure_factor_coef Fsqd
_refine_ls_weighting_details 'calc w=1/[\s^2^(Fo^2^)+(0.0380P)^2^+4.2742P] where P=(Fo^2^+2Fc^2^)/3'
_refine_ls_weighting_scheme calc
_refine_ls_wR_factor_gt 0.0758
_refine_ls_wR_factor_ref 0.0759
_reflns_number_gt 809
_reflns_number_total 810
_reflns_threshold_expression >2sigma(I)
_cod_data_source_file c4dt02930e2.cif
_cod_data_source_block x
_cod_depositor_comments
;
The following automatic conversions were performed:

'_exptl_absorpt_correction_type' value 'Multi-scan' changed to
'multi-scan' according to
/usr/data/users/saulius/crontab/automatic-downloads/rss-feeds/RSC/lib/dictionaries/cif_core.dic
dictionary named 'cif_core.dic' version 2.4.2 from 2011-04-26.

Automatic conversion script
Id: cif_fix_values 2827 2014-09-09 07:05:25Z andrius 

 Adding full bibliography for 7033080.cif.
;
_cod_original_sg_symbol_H-M Pa-3
_cod_original_formula_sum ' Ba Mn9 O26 V6'
_cod_database_code 7033080

loop_
_symmetry_equiv_pos_as_xyz
'x, y, z'
'-x+1/2, -y, z+1/2'
'x+1/2, -y+1/2, -z'
'-x, y+1/2, -z+1/2'
'z, x, y'
'-z+1/2, -x, y+1/2'
'z+1/2, -x+1/2, -y'
'-z, x+1/2, -y+1/2'
'y, z, x'
'y+1/2, -z+1/2, -x'
'-y, z+1/2, -x+1/2'
'-y+1/2, -z, x+1/2'
'-x, -y, -z'
'x-1/2, y, -z-1/2'
'-x-1/2, y-1/2, z'
'x, -y-1/2, z-1/2'
'-z, -x, -y'
'z-1/2, x, -y-1/2'
'-z-1/2, x-1/2, y'
'z, -x-1/2, y-1/2'
'-y, -z, -x'
'-y-1/2, z-1/2, x'
'y, -z-1/2, x-1/2'
'y-1/2, z, -x-1/2'

loop_
_atom_site_label
_atom_site_type_symbol
_atom_site_fract_x
_atom_site_fract_y
_atom_site_fract_z
_atom_site_U_iso_or_equiv
_atom_site_adp_type
_atom_site_occupancy
_atom_site_symmetry_multiplicity
_atom_site_calc_flag
_atom_site_refinement_flags
Ba Ba 0.0000 -0.5000 -0.5000 0.01346(18) Uani 1 6 d S
Mn1 Mn 0.32465(4) -0.32465(4) -0.82465(4) 0.0085(2) Uani 1 3 d S
Mn2 Mn 0.5000 0.0000 -1.0000 0.0079(3) Uani 1 6 d S
Mn3 Mn 0.49478(4) -0.15977(4) -0.80648(4) 0.01061(18) Uani 1 1 d .
V V 0.40761(4) -0.25409(4) -0.57290(4) 0.00661(18) Uani 1 1 d .
O1 O 0.4799(2) -0.17046(19) -0.64230(19) 0.0123(5) Uani 1 1 d .
O2 O 0.49134(18) -0.33052(19) -0.8212(2) 0.0109(5) Uani 1 1 d .
O3 O 0.65540(19) -0.15540(19) -0.84460(19) 0.0105(8) Uani 1 3 d S
O4 O 0.49308(18) -0.16899(19) -0.99687(19) 0.0093(5) Uani 1 1 d .
O5 O 0.32771(19) -0.15665(19) -0.83304(19) 0.0102(5) Uani 1 1 d .

loop_
_atom_site_aniso_label
_atom_site_aniso_U_11
_atom_site_aniso_U_22
_atom_site_aniso_U_33
_atom_site_aniso_U_23
_atom_site_aniso_U_13
_atom_site_aniso_U_12
Ba 0.01346(18) 0.01346(18) 0.01346(18) -0.00256(11) 0.00256(11) -0.00256(11)
Mn1 0.0085(2) 0.0085(2) 0.0085(2) 0.00030(17) -0.00030(17) -0.00030(17)
Mn2 0.0079(3) 0.0079(3) 0.0079(3) 0.0002(2) -0.0002(2) 0.0002(2)
Mn3 0.0100(3) 0.0093(3) 0.0125(3) 0.00193(19) 0.00116(18) -0.00068(18)
V 0.0067(3) 0.0067(3) 0.0064(3) -0.00053(18) -0.00031(19) 0.00049(19)
O1 0.0126(11) 0.0133(12) 0.0111(12) 0.0006(9) 0.0010(9) -0.0008(9)
O2 0.0097(11) 0.0100(12) 0.0131(12) 0.0029(9) 0.0002(9) 0.0002(9)
O3 0.0105(8) 0.0105(8) 0.0105(8) -0.0006(9) 0.0006(9) -0.0006(9)
O4 0.0078(11) 0.0094(12) 0.0109(12) 0.0023(8) -0.0009(8) -0.0010(8)
O5 0.0102(11) 0.0084(11) 0.0118(11) 0.0009(9) -0.0001(9) 0.0006(9)

loop_
_atom_type_symbol
_atom_type_description
_atom_type_scat_dispersion_real
_atom_type_scat_dispersion_imag
_atom_type_scat_source
Ba Ba -0.3244 2.2819 'International Tables Vol C Tables 4.2.6.8 and 6.1.1.4'
V V 0.3005 0.5294 'International Tables Vol C Tables 4.2.6.8 and 6.1.1.4'
Mn Mn 0.3368 0.7283 'International Tables Vol C Tables 4.2.6.8 and 6.1.1.4'
O O 0.0106 0.0060 'International Tables Vol C Tables 4.2.6.8 and 6.1.1.4'

loop_
_geom_angle_atom_site_label_1
_geom_angle_atom_site_label_2
_geom_angle_atom_site_label_3
_geom_angle
_geom_angle_site_symmetry_1
_geom_angle_site_symmetry_3
O2 Mn1 O2 89.19(10) 6_454 .
O2 Mn1 O2 89.19(10) 6_454 11_554
O2 Mn1 O2 89.19(10) . 11_554
O2 Mn1 O5 85.93(9) 6_454 11_554
O2 Mn1 O5 175.12(9) . 11_554
O2 Mn1 O5 91.03(9) 11_554 11_554
O2 Mn1 O5 91.03(9) 6_454 6_454
O2 Mn1 O5 85.93(9) . 6_454
O2 Mn1 O5 175.12(9) 11_554 6_454
O5 Mn1 O5 93.85(9) 11_554 6_454
O2 Mn1 O5 175.12(9) 6_454 .
O2 Mn1 O5 91.03(9) . .
O2 Mn1 O5 85.93(9) 11_554 .
O5 Mn1 O5 93.85(9) 11_554 .
O5 Mn1 O5 93.85(9) 6_454 .
O2 Mn1 Mn3 135.29(7) 6_454 .
O2 Mn1 Mn3 46.17(7) . .
O2 Mn1 Mn3 92.12(7) 11_554 .
O5 Mn1 Mn3 138.68(7) 11_554 .
O5 Mn1 Mn3 84.29(7) 6_454 .
O5 Mn1 Mn3 45.40(6) . .
O2 Mn1 Mn3 92.12(7) 6_454 11_554
O2 Mn1 Mn3 135.29(7) . 11_554
O2 Mn1 Mn3 46.17(7) 11_554 11_554
O5 Mn1 Mn3 45.40(6) 11_554 11_554
O5 Mn1 Mn3 138.68(7) 6_454 11_554
O5 Mn1 Mn3 84.29(7) . 11_554
Mn3 Mn1 Mn3 119.902(2) . 11_554
O2 Mn1 Mn3 46.17(7) 6_454 6_454
O2 Mn1 Mn3 92.12(7) . 6_454
O2 Mn1 Mn3 135.29(7) 11_554 6_454
O5 Mn1 Mn3 84.29(7) 11_554 6_454
O5 Mn1 Mn3 45.40(6) 6_454 6_454
O5 Mn1 Mn3 138.68(7) . 6_454
Mn3 Mn1 Mn3 119.902(2) . 6_454
Mn3 Mn1 Mn3 119.902(2) 11_554 6_454
O4 Mn2 O4 88.67(8) 12_543 13_653
O4 Mn2 O4 91.33(8) 12_543 .
O4 Mn2 O4 180.0 13_653 .
O4 Mn2 O4 88.67(8) 12_543 19_554
O4 Mn2 O4 91.33(8) 13_653 19_554
O4 Mn2 O4 88.67(8) . 19_554
O4 Mn2 O4 91.33(8) 12_543 7_654
O4 Mn2 O4 88.67(8) 13_653 7_654
O4 Mn2 O4 91.33(8) . 7_654
O4 Mn2 O4 180.0 19_554 7_654
O4 Mn2 O4 180.00(12) 12_543 24_665
O4 Mn2 O4 91.33(8) 13_653 24_665
O4 Mn2 O4 88.67(8) . 24_665
O4 Mn2 O4 91.33(8) 19_554 24_665
O4 Mn2 O4 88.67(8) 7_654 24_665
O4 Mn2 Mn3 41.95(6) 12_543 7_654
O4 Mn2 Mn3 87.68(6) 13_653 7_654
O4 Mn2 Mn3 92.32(6) . 7_654
O4 Mn2 Mn3 130.62(6) 19_554 7_654
O4 Mn2 Mn3 49.38(6) 7_654 7_654
O4 Mn2 Mn3 138.05(6) 24_665 7_654
O4 Mn2 Mn3 138.05(6) 12_543 19_554
O4 Mn2 Mn3 92.32(6) 13_653 19_554
O4 Mn2 Mn3 87.68(6) . 19_554
O4 Mn2 Mn3 49.38(6) 19_554 19_554
O4 Mn2 Mn3 130.62(6) 7_654 19_554
O4 Mn2 Mn3 41.95(6) 24_665 19_554
Mn3 Mn2 Mn3 180.0 7_654 19_554
O4 Mn2 Mn3 92.32(6) 12_543 .
O4 Mn2 Mn3 130.62(6) 13_653 .
O4 Mn2 Mn3 49.38(6) . .
O4 Mn2 Mn3 138.05(6) 19_554 .
O4 Mn2 Mn3 41.95(6) 7_654 .
O4 Mn2 Mn3 87.68(6) 24_665 .
Mn3 Mn2 Mn3 62.516(14) 7_654 .
Mn3 Mn2 Mn3 117.484(14) 19_554 .
O4 Mn2 Mn3 49.38(6) 12_543 12_543
O4 Mn2 Mn3 138.05(6) 13_653 12_543
O4 Mn2 Mn3 41.95(6) . 12_543
O4 Mn2 Mn3 87.68(6) 19_554 12_543
O4 Mn2 Mn3 92.32(6) 7_654 12_543
O4 Mn2 Mn3 130.62(6) 24_665 12_543
Mn3 Mn2 Mn3 62.516(14) 7_654 12_543
Mn3 Mn2 Mn3 117.484(14) 19_554 12_543
Mn3 Mn2 Mn3 62.516(14) . 12_543
O4 Mn2 Mn3 130.62(6) 12_543 24_665
O4 Mn2 Mn3 41.95(6) 13_653 24_665
O4 Mn2 Mn3 138.05(6) . 24_665
O4 Mn2 Mn3 92.32(6) 19_554 24_665
O4 Mn2 Mn3 87.68(6) 7_654 24_665
O4 Mn2 Mn3 49.38(6) 24_665 24_665
Mn3 Mn2 Mn3 117.484(14) 7_654 24_665
Mn3 Mn2 Mn3 62.516(14) 19_554 24_665
Mn3 Mn2 Mn3 117.484(14) . 24_665
Mn3 Mn2 Mn3 180.0 12_543 24_665
O4 Mn2 Mn3 87.68(6) 12_543 13_653
O4 Mn2 Mn3 49.38(6) 13_653 13_653
O4 Mn2 Mn3 130.62(6) . 13_653
O4 Mn2 Mn3 41.95(6) 19_554 13_653
O4 Mn2 Mn3 138.05(6) 7_654 13_653
O4 Mn2 Mn3 92.32(6) 24_665 13_653
Mn3 Mn2 Mn3 117.484(14) 7_654 13_653
Mn3 Mn2 Mn3 62.516(14) 19_554 13_653
Mn3 Mn2 Mn3 180.0 . 13_653
Mn3 Mn2 Mn3 117.484(14) 12_543 13_653
Mn3 Mn2 Mn3 62.516(14) 24_665 13_653
O3 Mn3 O1 108.60(11) . .
O3 Mn3 O4 83.81(11) . 7_654
O1 Mn3 O4 102.29(9) . 7_654
O3 Mn3 O5 157.47(11) . .
O1 Mn3 O5 93.90(9) . .
O4 Mn3 O5 90.45(9) 7_654 .
O3 Mn3 O2 91.49(9) . .
O1 Mn3 O2 91.10(9) . .
O4 Mn3 O2 166.59(9) 7_654 .
O5 Mn3 O2 89.14(9) . .
O3 Mn3 O4 77.25(9) . .
O1 Mn3 O4 171.37(10) . .
O4 Mn3 O4 84.43(12) 7_654 .
O5 Mn3 O4 80.52(8) . .
O2 Mn3 O4 82.28(9) . .
O3 Mn3 Mn1 134.20(5) . .
O1 Mn3 Mn1 88.07(7) . .
O4 Mn3 Mn1 135.23(7) 7_654 .
O5 Mn3 Mn1 45.07(7) . .
O2 Mn3 Mn1 44.59(6) . .
O4 Mn3 Mn1 83.32(6) . .
O3 Mn3 Mn2 77.58(11) . .
O1 Mn3 Mn2 144.02(7) . .
O4 Mn3 Mn2 42.09(7) 7_654 .
O5 Mn3 Mn2 83.56(7) . .
O2 Mn3 Mn2 124.62(7) . .
O4 Mn3 Mn2 42.35(6) . .
Mn1 Mn3 Mn2 113.429(17) . .
O3 Mn3 Mn3 37.93(6) . 7_654
O1 Mn3 Mn3 103.81(7) . 7_654
O4 Mn3 Mn3 46.97(6) 7_654 7_654
O5 Mn3 Mn3 136.16(7) . 7_654
O2 Mn3 Mn3 129.42(6) . 7_654
O4 Mn3 Mn3 84.72(6) . 7_654
Mn1 Mn3 Mn3 167.38(3) . 7_654
Mn2 Mn3 Mn3 58.742(7) . 7_654
O3 Mn3 Mn3 37.93(6) . 12_543
O1 Mn3 Mn3 143.81(7) . 12_543
O4 Mn3 Mn3 89.18(7) 7_654 12_543
O5 Mn3 Mn3 120.53(7) . 12_543
O2 Mn3 Mn3 79.51(6) . 12_543
O4 Mn3 Mn3 40.30(5) . 12_543
Mn1 Mn3 Mn3 107.77(3) . 12_543
Mn2 Mn3 Mn3 58.742(7) . 12_543
Mn3 Mn3 Mn3 60.0 7_654 12_543
O1 V O5 109.11(12) . 6_454
O1 V O2 106.23(12) . 21_545
O5 V O2 111.44(11) 6_454 21_545
O1 V O4 107.92(11) . 16_556
O5 V O4 112.51(11) 6_454 16_556
O2 V O4 109.38(12) 21_545 16_556
V O1 Mn3 128.32(13) . .
V O2 Mn1 129.37(13) 17_554 .
V O2 Mn3 120.53(12) 17_554 .
Mn1 O2 Mn3 89.24(9) . .
Mn3 O3 Mn3 104.13(12) 12_543 7_654
Mn3 O3 Mn3 104.13(12) 12_543 .
Mn3 O3 Mn3 104.13(12) 7_654 .
V O4 Mn3 120.28(13) 16 12_543
V O4 Mn2 124.93(12) 16 .
Mn3 O4 Mn2 95.97(9) 12_543 .
V O4 Mn3 125.69(12) 16 .
Mn3 O4 Mn3 92.73(9) 12_543 .
Mn2 O4 Mn3 88.27(9) . .
V O5 Mn1 129.88(13) 11_554 .
V O5 Mn3 129.84(13) 11_554 .
Mn1 O5 Mn3 89.52(9) . .

loop_
_geom_bond_atom_site_label_1
_geom_bond_atom_site_label_2
_geom_bond_distance
_geom_bond_site_symmetry_2
Mn1 O2 2.142(2) 6_454
Mn1 O2 2.142(2) .
Mn1 O2 2.142(2) 11_554
Mn1 O5 2.160(2) 11_554
Mn1 O5 2.160(2) 6_454
Mn1 O5 2.160(2) .
Mn1 Mn3 3.0503(5) .
Mn1 Mn3 3.0503(5) 11_554
Mn1 Mn3 3.0503(5) 6_454
Mn2 O4 2.172(2) 12_543
Mn2 O4 2.172(2) 13_653
Mn2 O4 2.172(2) .
Mn2 O4 2.172(2) 19_554
Mn2 O4 2.172(2) 7_654
Mn2 O4 2.172(2) 24_665
Mn2 Mn3 3.2222(5) 7_654
Mn2 Mn3 3.2222(5) 19_554
Mn2 Mn3 3.2222(5) .
Mn2 Mn3 3.2222(5) 12_543
Mn2 Mn3 3.2222(5) 24_665
Mn2 Mn3 3.2222(5) 13_653
Mn3 O3 2.1199(18) .
Mn3 O1 2.121(2) .
Mn3 O4 2.166(2) 7_654
Mn3 O5 2.172(2) .
Mn3 O2 2.201(2) .
Mn3 O4 2.447(2) .
Mn3 Mn3 3.3440(9) 7_654
Mn3 Mn3 3.3440(9) 12_543
V O1 1.675(3) .
V O5 1.722(3) 6_454
V O2 1.735(3) 21_545
V O4 1.770(2) 16_556
O2 V 1.735(3) 17_554
O3 Mn3 2.1199(18) 12_543
O3 Mn3 2.1199(18) 7_654
O4 V 1.770(2) 16
O4 Mn3 2.166(2) 12_543
O5 V 1.722(3) 11_554
